data_4084502
loop_
_publ_author_name
'Rivada-Wheelaghan, Orestes'
'Rosell\'o-Merino, Marta'
'D\'iez, Josefina'
'Maya, Celia'
'L\'opez-Serrano, Joaqu\'in'
'Conejero, Salvador'

_publ_section_title
;
 Formation of C--X Bonds through Stable Low-Electron-Count Cationic
 Platinum(IV) Alkyl Complexes Stabilized by N-Heterocyclic Carbenes
;
_journal_issue 21
_journal_name_full Organometallics
_journal_page_first 5944
_journal_paper_doi 10.1021/om500881k
_journal_volume 33
_journal_year 2014
_chemical_formula_moiety 'C32 H12 B F24, C22 H39 Br2 N4 Pt, C H2 Cl2'
_chemical_formula_sum 'C55 H53 B Br2 Cl2 F24 N4 Pt'
_chemical_formula_weight 1662.63
_chemical_name_systematic
; 
 ? 
;
_space_group_IT_number 2
_symmetry_cell_setting triclinic
_symmetry_space_group_name_Hall '-P 1'
_symmetry_space_group_name_H-M 'P -1'
_atom_sites_solution_hydrogens geom
_atom_sites_solution_primary direct
_atom_sites_solution_secondary difmap
_audit_creation_method SHELXL-97
_cell_angle_alpha 105.7940(10)
_cell_angle_beta 105.9380(10)
_cell_angle_gamma 91.1310(10)
_cell_formula_units_Z 2
_cell_length_a 12.6411(4)
_cell_length_b 13.5475(4)
_cell_length_c 19.5216(6)
_cell_measurement_reflns_used 9918
_cell_measurement_temperature 100(2)
_cell_measurement_theta_max 30.61
_cell_measurement_theta_min 2.36
_cell_volume 3077.13(17)
_computing_cell_refinement 'Bruker SMART'
_computing_data_collection 'Bruker SMART'
_computing_data_reduction 'Bruker SAINT'
_computing_molecular_graphics 'Bruker SHELXTL'
_computing_publication_material 'Bruker SHELXTL'
_computing_structure_refinement 'SHELXL-97 (Sheldrick, 2008)'
_computing_structure_solution 'SHELXS-97 (Sheldrick, 2008)'
_diffrn_ambient_temperature 100(2)
_diffrn_measured_fraction_theta_full 0.975
_diffrn_measured_fraction_theta_max 0.975
_diffrn_measurement_device_type 'CCD area detector'
_diffrn_measurement_method 'phi and omega scans'
_diffrn_radiation_monochromator graphite
_diffrn_radiation_source 'fine-focus sealed tube'
_diffrn_radiation_type MoK\a
_diffrn_radiation_wavelength 0.71073
_diffrn_reflns_av_R_equivalents 0.0221
_diffrn_reflns_av_sigmaI/netI 0.0407
_diffrn_reflns_limit_h_max 16
_diffrn_reflns_limit_h_min -16
_diffrn_reflns_limit_k_max 18
_diffrn_reflns_limit_k_min -18
_diffrn_reflns_limit_l_max 26
_diffrn_reflns_limit_l_min -25
_diffrn_reflns_number 26958
_diffrn_reflns_theta_full 28.29
_diffrn_reflns_theta_max 28.29
_diffrn_reflns_theta_min 1.57
_exptl_absorpt_coefficient_mu 3.779
_exptl_absorpt_correction_T_max 0.7461
_exptl_absorpt_correction_T_min 0.4558
_exptl_absorpt_correction_type multi-scan
_exptl_absorpt_process_details
;
 SADABS, Bruker (2006). APEX 2. Version 2.1. Bruker Analytical
 X-ray Solutions, Madison, Wisconsin, USA.
;
_exptl_crystal_colour yellow
_exptl_crystal_density_diffrn 1.794
_exptl_crystal_density_method 'not measured'
_exptl_crystal_description prism
_exptl_crystal_F_000 1628
_exptl_crystal_size_max 0.32
_exptl_crystal_size_mid 0.31
_exptl_crystal_size_min 0.19
_refine_diff_density_max 2.024
_refine_diff_density_min -2.101
_refine_diff_density_rms 0.144
_refine_ls_extinction_method none
_refine_ls_goodness_of_fit_ref 1.021
_refine_ls_hydrogen_treatment mixed
_refine_ls_matrix_type full
_refine_ls_number_parameters 865
_refine_ls_number_reflns 14888
_refine_ls_number_restraints 93
_refine_ls_restrained_S_all 1.035
_refine_ls_R_factor_all 0.0600
_refine_ls_R_factor_gt 0.0435
_refine_ls_shift/su_max 0.049
_refine_ls_shift/su_mean 0.000
_refine_ls_structure_factor_coef Fsqd
_refine_ls_weighting_details 'calc w=1/[\s^2^(Fo^2^)+(0.0540P)^2^+13.1758P] where P=(Fo^2^+2Fc^2^)/3'
_refine_ls_weighting_scheme calc
_refine_ls_wR_factor_gt 0.1066
_refine_ls_wR_factor_ref 0.1164
_reflns_number_gt 11981
_reflns_number_total 14888
_reflns_threshold_expression >2sigma(I)
_cod_data_source_file om500881k_si_002.cif
_cod_data_source_block 3a
_cod_depositor_comments
;
The following automatic conversions were performed:

'_symmetry_cell_setting' value 'Triclinic' changed to 'triclinic'
according to
/home/saulius/struct/COD-crude-data--automatic-downloads/rss-feeds/ACS/lib/dictionaries/cif_core.dic
dictionary named 'cif_core.dic' version 2.4.2 from 2011-04-26.

Automatic conversion script
Id: cif_fix_values 2827 2014-09-09 07:05:25Z andrius 

 Adding full bibliography for 4084502--4084504.cif.
;
_cod_original_cell_volume 3077.13(16)
_cod_original_sg_symbol_H-M P-1
_cod_database_code 4084502

loop_
_symmetry_equiv_pos_as_xyz
'x, y, z'
'-x, -y, -z'

loop_
_atom_site_label
_atom_site_type_symbol
_atom_site_fract_x
_atom_site_fract_y
_atom_site_fract_z
_atom_site_U_iso_or_equiv
_atom_site_adp_type
_atom_site_occupancy
_atom_site_symmetry_multiplicity
_atom_site_calc_flag
_atom_site_refinement_flags
_atom_site_disorder_assembly
_atom_site_disorder_group
Pt1 Pt 0.0000 1.0000 0.0000 0.01869(7) Uani 1 2 d S . .
Br1 Br -0.06121(4) 1.11296(4) 0.10031(3) 0.03195(12) Uani 1 1 d . A .
N1 N 0.2437(4) 1.0417(3) 0.1141(2) 0.0279(9) Uani 1 1 d . . .
N2 N 0.1451(4) 0.9125(4) 0.1162(2) 0.0307(10) Uani 1 1 d . . .
C1 C 0.1438(4) 0.9860(4) 0.0805(3) 0.0265(10) Uani 1 1 d . A .
C2 C 0.3032(5) 1.0036(5) 0.1700(3) 0.0364(13) Uani 1 1 d . A .
H2 H 0.3755 1.0296 0.2019 0.044 Uiso 1 1 calc R . .
C3 C 0.2421(5) 0.9244(5) 0.1714(3) 0.0360(12) Uani 1 1 d . A .
H3 H 0.2619 0.8834 0.2045 0.043 Uiso 1 1 calc R . .
C4 C 0.2938(6) 1.1340(5) 0.0981(4) 0.0514(15) Uani 1 1 d . A .
C5 C 0.2969(6) 1.1043(5) 0.0190(4) 0.0519(15) Uani 1 1 d . . .
H5A H 0.2232 1.0747 -0.0141 0.078 Uiso 1 1 calc R A .
H5B H 0.3499 1.0532 0.0124 0.078 Uiso 1 1 calc R . .
H5C H 0.3198 1.1656 0.0070 0.078 Uiso 1 1 calc R . .
C6 C 0.4182(6) 1.1581(6) 0.1438(5) 0.067(2) Uani 1 1 d . . .
H6A H 0.4506 1.2169 0.1336 0.101 Uiso 1 1 calc R A .
H6B H 0.4574 1.0977 0.1297 0.101 Uiso 1 1 calc R . .
H6C H 0.4247 1.1750 0.1970 0.101 Uiso 1 1 calc R . .
C7 C 0.2359(5) 1.2256(5) 0.1268(4) 0.0501(18) Uani 1 1 d . . .
H7A H 0.1558 1.2070 0.1084 0.075 Uiso 1 1 calc R A .
H7B H 0.2551 1.2829 0.1094 0.075 Uiso 1 1 calc R . .
H7C H 0.2593 1.2463 0.1813 0.075 Uiso 1 1 calc R . .
C8 C 0.0558(5) 0.8317(5) 0.0974(3) 0.0515(18) Uani 1 1 d D A .
C9A C -0.0452(10) 0.8714(9) 0.0501(8) 0.0514(15) Uani 0.50 1 d PDU A 1
H9A1 H -0.0935 0.8988 0.0817 0.062 Uiso 0.50 1 calc PR A 1
H9A2 H -0.0883 0.8122 0.0088 0.062 Uiso 0.50 1 calc PR A 1
C10A C 0.0681(12) 0.7338(8) 0.0385(8) 0.0519(15) Uani 0.50 1 d PDU A 1
H10A H 0.0949 0.7536 0.0011 0.078 Uiso 0.50 1 calc PR A 1
H10B H -0.0038 0.6927 0.0144 0.078 Uiso 0.50 1 calc PR A 1
H10C H 0.1211 0.6929 0.0626 0.078 Uiso 0.50 1 calc PR A 1
C11A C 0.0258(15) 0.8145(13) 0.1633(7) 0.067(2) Uani 0.50 1 d PDU A 1
H11A H 0.0770 0.7704 0.1852 0.101 Uiso 0.50 1 calc PR A 1
H11B H -0.0499 0.7810 0.1470 0.101 Uiso 0.50 1 calc PR A 1
H11C H 0.0309 0.8810 0.2006 0.101 Uiso 0.50 1 calc PR A 1
C9B C -0.0180(13) 0.8114(16) 0.0183(6) 0.100(6) Uani 0.50 1 d PDU A 2
H9B1 H -0.0596 0.8709 0.0141 0.151 Uiso 0.50 1 calc PR A 2
H9B2 H -0.0698 0.7499 0.0056 0.151 Uiso 0.50 1 calc PR A 2
H9B3 H 0.0275 0.8003 -0.0159 0.151 Uiso 0.50 1 calc PR A 2
C10B C 0.1145(13) 0.7369(10) 0.1080(10) 0.104(6) Uani 0.50 1 d PDU A 2
H10D H 0.1693 0.7261 0.0803 0.156 Uiso 0.50 1 calc PR A 2
H10E H 0.0602 0.6761 0.0896 0.156 Uiso 0.50 1 calc PR A 2
H10F H 0.1518 0.7478 0.1610 0.156 Uiso 0.50 1 calc PR A 2
C11B C -0.0112(10) 0.8611(11) 0.1531(7) 0.050(3) Uani 0.50 1 d PDU A 2
H11D H 0.0393 0.8837 0.2038 0.074 Uiso 0.50 1 calc PR A 2
H11E H -0.0606 0.8011 0.1479 0.074 Uiso 0.50 1 calc PR A 2
H11F H -0.0551 0.9172 0.1434 0.074 Uiso 0.50 1 calc PR A 2
Pt2 Pt 0.5000 1.0000 0.5000 0.02259(7) Uani 1 2 d S . .
Br2 Br 0.38453(4) 1.03171(4) 0.38639(3) 0.03076(12) Uani 1 1 d . B .
N3 N 0.3174(4) 0.8224(4) 0.4730(3) 0.0364(11) Uani 1 1 d . . .
N4 N 0.4346(4) 0.7719(4) 0.4131(2) 0.0405(12) Uani 1 1 d . . .
C12 C 0.4118(5) 0.8531(4) 0.4627(3) 0.0374(13) Uani 1 1 d . B .
C13 C 0.2789(5) 0.7244(5) 0.4282(3) 0.0390(14) Uani 1 1 d . B .
H13 H 0.2126 0.6863 0.4243 0.047 Uiso 1 1 calc R . .
C14 C 0.3520(6) 0.6925(5) 0.3909(3) 0.0419(14) Uani 1 1 d . B .
H14 H 0.3477 0.6273 0.3557 0.050 Uiso 1 1 calc R . .
C15 C 0.2546(7) 0.8800(6) 0.5256(4) 0.066(2) Uani 1 1 d . B .
C16 C 0.1669(9) 0.7968(9) 0.5340(6) 0.093(3) Uani 1 1 d . . .
H16A H 0.1261 0.8327 0.5678 0.139 Uiso 1 1 calc R B .
H16B H 0.2073 0.7450 0.5541 0.139 Uiso 1 1 calc R . .
H16C H 0.1149 0.7627 0.4851 0.139 Uiso 1 1 calc R . .
C17 C 0.3245(7) 0.9090(8) 0.6046(5) 0.073(2) Uani 1 1 d . . .
H17A H 0.3876 0.9575 0.6113 0.109 Uiso 1 1 calc R B .
H17B H 0.3514 0.8470 0.6173 0.109 Uiso 1 1 calc R . .
H17C H 0.2804 0.9415 0.6372 0.109 Uiso 1 1 calc R . .
C18 C 0.1829(7) 0.9472(9) 0.4902(7) 0.091(3) Uani 1 1 d . . .
H18A H 0.1465 0.9878 0.5253 0.136 Uiso 1 1 calc R B .
H18B H 0.1268 0.9049 0.4457 0.136 Uiso 1 1 calc R . .
H18C H 0.2276 0.9938 0.4761 0.136 Uiso 1 1 calc R . .
C19 C 0.5321(7) 0.7630(6) 0.3844(3) 0.090(4) Uani 1 1 d D B .
C20A C 0.5974(12) 0.8696(9) 0.4362(6) 0.052(3) Uani 0.50 1 d PDU B 1
H20A H 0.6305 0.9007 0.4055 0.062 Uiso 0.50 1 calc PR B 1
H20B H 0.6594 0.8548 0.4745 0.062 Uiso 0.50 1 calc PR B 1
C21A C 0.5790(14) 0.6581(13) 0.3769(11) 0.098(5) Uani 0.50 1 d PDU B 1
H21A H 0.6209 0.6539 0.4262 0.147 Uiso 0.50 1 calc PR B 1
H21B H 0.6280 0.6507 0.3450 0.147 Uiso 0.50 1 calc PR B 1
H21C H 0.5181 0.6027 0.3546 0.147 Uiso 0.50 1 calc PR B 1
C22A C 0.4918(9) 0.7885(7) 0.3085(4) 0.024(2) Uani 0.50 1 d PDU B 1
H22A H 0.4329 0.7359 0.2739 0.036 Uiso 0.50 1 calc PR B 1
H22B H 0.5538 0.7896 0.2876 0.036 Uiso 0.50 1 calc PR B 1
H22C H 0.4633 0.8562 0.3166 0.036 Uiso 0.50 1 calc PR B 1
C20B C 0.6496(10) 0.7846(13) 0.4407(9) 0.093(3) Uani 0.50 1 d PDU B 2
H20C H 0.6597 0.8553 0.4735 0.139 Uiso 0.50 1 calc PR B 2
H20D H 0.7052 0.7762 0.4136 0.139 Uiso 0.50 1 calc PR B 2
H20E H 0.6583 0.7361 0.4705 0.139 Uiso 0.50 1 calc PR B 2
C21B C 0.5475(14) 0.7996(13) 0.3203(7) 0.073(2) Uani 0.50 1 d PDU B 2
H21D H 0.4751 0.7989 0.2851 0.109 Uiso 0.50 1 calc PR B 2
H21E H 0.5925 0.7536 0.2948 0.109 Uiso 0.50 1 calc PR B 2
H21F H 0.5848 0.8699 0.3397 0.109 Uiso 0.50 1 calc PR B 2
C22B C 0.5248(14) 0.6411(9) 0.3512(9) 0.091(3) Uani 0.50 1 d PDU B 2
H22D H 0.5436 0.6095 0.3921 0.136 Uiso 0.50 1 calc PR B 2
H22E H 0.5770 0.6239 0.3218 0.136 Uiso 0.50 1 calc PR B 2
H22F H 0.4495 0.6147 0.3195 0.136 Uiso 0.50 1 calc PR B 2
B1 B 0.2227(4) 0.6407(4) 0.7404(3) 0.0156(9) Uani 1 1 d . . .
C23 C 0.1295(4) 0.5510(3) 0.7348(2) 0.0171(8) Uani 1 1 d . . .
C24 C 0.1448(4) 0.4474(3) 0.7062(2) 0.0196(9) Uani 1 1 d . . .
H24 H 0.2057 0.4316 0.6869 0.024 Uiso 1 1 calc R . .
C25 C 0.0738(4) 0.3667(3) 0.7051(2) 0.0203(9) Uani 1 1 d . . .
C26 C -0.0161(4) 0.3859(4) 0.7318(3) 0.0256(10) Uani 1 1 d . . .
H26 H -0.0656 0.3309 0.7300 0.031 Uiso 1 1 calc R . .
C27 C -0.0326(4) 0.4873(4) 0.7612(3) 0.0249(10) Uani 1 1 d . . .
C28 C 0.0391(4) 0.5685(4) 0.7633(2) 0.0200(9) Uani 1 1 d . . .
H28 H 0.0262 0.6374 0.7847 0.024 Uiso 1 1 calc R . .
C29 C 0.0962(5) 0.2592(4) 0.6724(3) 0.0293(11) Uani 1 1 d . . .
C30 C -0.1289(5) 0.5108(5) 0.7910(3) 0.0373(13) Uani 1 1 d . . .
C31 C 0.2688(4) 0.6089(3) 0.6673(2) 0.0165(8) Uani 1 1 d . . .
C32 C 0.1993(4) 0.5553(4) 0.5972(2) 0.0205(9) Uani 1 1 d . . .
H32 H 0.1249 0.5343 0.5925 0.025 Uiso 1 1 calc R . .
C33 C 0.2355(4) 0.5314(4) 0.5336(2) 0.0229(9) Uani 1 1 d . . .
C34 C 0.3426(4) 0.5606(4) 0.5377(3) 0.0253(10) Uani 1 1 d . . .
H34 H 0.3680 0.5430 0.4949 0.030 Uiso 1 1 calc R . .
C35 C 0.4122(4) 0.6166(4) 0.6068(3) 0.0218(9) Uani 1 1 d . . .
C36 C 0.3755(4) 0.6399(3) 0.6696(2) 0.0186(8) Uani 1 1 d . . .
H36 H 0.4251 0.6784 0.7159 0.022 Uiso 1 1 calc R . .
C37 C 0.1546(4) 0.4755(5) 0.4601(3) 0.0357(13) Uani 1 1 d . . .
C38 C 0.5302(4) 0.6471(5) 0.6141(3) 0.0362(13) Uani 1 1 d . . .
C39 C 0.1780(4) 0.7529(3) 0.7400(2) 0.0171(8) Uani 1 1 d . . .
C40 C 0.0702(4) 0.7662(4) 0.7036(3) 0.0231(9) Uani 1 1 d . . .
H40 H 0.0166 0.7079 0.6817 0.028 Uiso 1 1 calc R . .
C41 C 0.0390(4) 0.8621(4) 0.6986(3) 0.0288(11) Uani 1 1 d . . .
C42 C 0.1146(4) 0.9493(4) 0.7291(3) 0.0284(11) Uani 1 1 d . . .
H42 H 0.0932 1.0147 0.7247 0.034 Uiso 1 1 calc R . .
C43 C 0.2220(4) 0.9386(4) 0.7661(3) 0.0257(10) Uani 1 1 d . C .
C44 C 0.2525(4) 0.8424(3) 0.7713(3) 0.0197(9) Uani 1 1 d . . .
H44 H 0.3268 0.8370 0.7970 0.024 Uiso 1 1 calc R . .
C45 C -0.0778(5) 0.8724(4) 0.6585(4) 0.0447(16) Uani 1 1 d . . .
C46 C 0.3052(5) 1.0312(4) 0.8021(4) 0.0358(12) Uani 1 1 d . . .
C47 C 0.3199(3) 0.6462(3) 0.8170(2) 0.0170(8) Uani 1 1 d . . .
C48 C 0.3232(4) 0.7131(3) 0.8859(2) 0.0200(9) Uani 1 1 d . . .
H48 H 0.2693 0.7608 0.8884 0.024 Uiso 1 1 calc R . .
C49 C 0.4030(4) 0.7126(4) 0.9511(2) 0.0228(9) Uani 1 1 d . . .
C50 C 0.4829(4) 0.6440(4) 0.9502(2) 0.0237(10) Uani 1 1 d . . .
H50 H 0.5379 0.6441 0.9945 0.028 Uiso 1 1 calc R . .
C51 C 0.4795(4) 0.5753(4) 0.8822(3) 0.0248(10) Uani 1 1 d . D .
C52 C 0.4002(4) 0.5763(4) 0.8176(2) 0.0217(9) Uani 1 1 d . . .
H52 H 0.4000 0.5280 0.7720 0.026 Uiso 1 1 calc R . .
C53 C 0.4030(5) 0.7878(5) 1.0225(3) 0.0377(13) Uani 1 1 d . . .
C54 C 0.5641(6) 0.5003(5) 0.8790(3) 0.0422(15) Uani 1 1 d . . .
F1 F 0.2030(3) 0.2437(3) 0.6963(2) 0.0589(11) Uani 1 1 d D . .
F2 F 0.0754(4) 0.2346(3) 0.59839(18) 0.0543(11) Uani 1 1 d D . .
F3 F 0.0383(4) 0.1886(3) 0.6862(2) 0.0578(11) Uani 1 1 d D . .
F4A F -0.1777(4) 0.4272(3) 0.7992(3) 0.0835(17) Uani 1 1 d . . .
F5A F -0.1017(3) 0.5786(3) 0.85772(19) 0.0450(9) Uani 1 1 d . . .
F6A F -0.2063(3) 0.5487(5) 0.7480(2) 0.0743(15) Uani 1 1 d . . .
F7 F 0.0869(3) 0.4029(3) 0.46480(18) 0.0467(9) Uani 1 1 d D . .
F8 F 0.2022(3) 0.4341(4) 0.4092(2) 0.094(2) Uani 1 1 d D . .
F9 F 0.0866(3) 0.5404(3) 0.4331(2) 0.0534(10) Uani 1 1 d D . .
F10 F 0.5958(3) 0.5776(4) 0.6337(2) 0.0639(13) Uani 1 1 d D . .
F11 F 0.5449(3) 0.6539(4) 0.5503(2) 0.0614(12) Uani 1 1 d D . .
F12 F 0.5695(3) 0.7368(3) 0.6647(2) 0.0626(12) Uani 1 1 d D . .
F13 F -0.1509(3) 0.8145(4) 0.6708(4) 0.105(2) Uani 1 1 d D . .
F14 F -0.0979(4) 0.8413(4) 0.5846(3) 0.0941(19) Uani 1 1 d D . .
F15 F -0.1035(4) 0.9670(3) 0.6737(3) 0.101(2) Uani 1 1 d D . .
F16A F 0.2825(6) 1.1022(5) 0.7679(6) 0.095(4) Uani 0.742(10) 1 d P C 1
F17A F 0.3070(10) 1.0740(9) 0.8695(5) 0.151(6) Uani 0.742(10) 1 d P C 1
F18A F 0.4043(4) 1.0108(4) 0.8006(5) 0.088(3) Uani 0.742(10) 1 d P C 1
F16B F 0.3808(10) 1.0242(9) 0.8653(7) 0.025(3) Uiso 0.258(10) 1 d P C 2
F17B F 0.3620(16) 1.0536(15) 0.7611(10) 0.058(5) Uiso 0.258(10) 1 d P C 2
F18B F 0.2671(13) 1.1151(12) 0.8268(10) 0.043(4) Uiso 0.258(10) 1 d P C 2
F19 F 0.4213(5) 0.8835(3) 1.0231(2) 0.099(2) Uani 1 1 d D . .
F20 F 0.3099(4) 0.7805(6) 1.0362(3) 0.188(5) Uani 1 1 d D . .
F21 F 0.4785(4) 0.7785(3) 1.08124(18) 0.0561(11) Uani 1 1 d D . .
F22A F 0.6408(10) 0.5260(10) 0.8619(12) 0.181(10) Uani 0.678(11) 1 d P D 1
F23A F 0.5901(6) 0.4679(5) 0.9418(4) 0.054(2) Uani 0.678(11) 1 d P D 1
F24A F 0.5134(7) 0.4049(6) 0.8336(5) 0.093(4) Uani 0.678(11) 1 d P D 1
F22B F 0.5583(13) 0.4259(13) 0.8974(11) 0.063(4) Uiso 0.322(11) 1 d P D 2
F23B F 0.5778(10) 0.4597(10) 0.8107(6) 0.038(3) Uiso 0.322(11) 1 d P D 2
F24B F 0.6722(10) 0.5491(9) 0.9166(6) 0.032(3) Uiso 0.322(11) 1 d P D 2
C55 C 0.7795(5) 0.5270(5) 0.0894(3) 0.0402(14) Uani 1 1 d . . .
H55A H 0.8100 0.5059 0.1351 0.048 Uiso 1 1 calc R . .
H55B H 0.7143 0.4779 0.0576 0.048 Uiso 1 1 calc R . .
Cl1 Cl 0.87751(16) 0.52016(16) 0.04275(12) 0.0646(5) Uani 1 1 d . . .
Cl2 Cl 0.73681(13) 0.65171(13) 0.11414(9) 0.0502(4) Uani 1 1 d . . .

loop_
_atom_site_aniso_label
_atom_site_aniso_U_11
_atom_site_aniso_U_22
_atom_site_aniso_U_33
_atom_site_aniso_U_23
_atom_site_aniso_U_13
_atom_site_aniso_U_12
Pt1 0.01767(12) 0.01615(12) 0.02028(12) -0.00033(9) 0.00816(9) -0.00201(9)
Br1 0.0261(2) 0.0382(3) 0.0245(2) -0.0060(2) 0.01079(19) 0.0055(2)
N1 0.029(2) 0.024(2) 0.023(2) -0.0027(16) 0.0053(17) -0.0013(17)
N2 0.029(2) 0.036(2) 0.024(2) 0.0025(18) 0.0106(17) -0.0070(19)
C1 0.033(3) 0.028(2) 0.022(2) 0.0064(19) 0.015(2) 0.011(2)
C2 0.028(3) 0.049(3) 0.023(2) 0.004(2) 0.000(2) 0.001(2)
C3 0.032(3) 0.047(3) 0.028(3) 0.014(2) 0.003(2) 0.007(2)
C4 0.061(4) 0.027(3) 0.053(3) -0.001(2) 0.008(3) -0.001(3)
C5 0.050(3) 0.032(3) 0.076(4) 0.008(3) 0.031(3) -0.007(3)
C6 0.051(4) 0.053(4) 0.092(5) 0.013(4) 0.020(4) -0.008(3)
C7 0.030(3) 0.027(3) 0.075(5) -0.002(3) 0.001(3) 0.000(2)
C8 0.042(4) 0.055(4) 0.052(4) -0.004(3) 0.027(3) -0.014(3)
C9A 0.061(4) 0.027(3) 0.053(3) -0.001(2) 0.008(3) -0.001(3)
C10A 0.050(3) 0.032(3) 0.076(4) 0.008(3) 0.031(3) -0.007(3)
C11A 0.051(4) 0.053(4) 0.092(5) 0.013(4) 0.020(4) -0.008(3)
C9B 0.075(10) 0.116(11) 0.086(10) -0.005(10) 0.020(9) -0.025(9)
C10B 0.068(10) 0.034(7) 0.202(16) 0.000(10) 0.062(11) -0.006(7)
C11B 0.044(7) 0.070(8) 0.072(8) 0.054(7) 0.041(6) 0.026(6)
Pt2 0.02217(13) 0.02809(14) 0.02190(13) 0.01160(10) 0.00915(10) 0.00243(10)
Br2 0.0320(3) 0.0357(3) 0.0267(2) 0.0152(2) 0.0055(2) 0.0057(2)
N3 0.033(2) 0.030(2) 0.033(2) 0.010(2) -0.0104(19) 0.0018(19)
N4 0.053(3) 0.042(3) 0.021(2) 0.006(2) 0.007(2) -0.019(2)
C12 0.043(3) 0.029(3) 0.031(3) 0.012(2) -0.007(2) -0.015(2)
C13 0.041(3) 0.038(3) 0.030(3) 0.011(2) -0.002(2) -0.018(3)
C14 0.055(4) 0.035(3) 0.028(3) 0.004(2) 0.006(3) -0.016(3)
C15 0.057(5) 0.061(5) 0.056(4) 0.001(4) -0.007(4) 0.035(4)
C16 0.088(6) 0.115(7) 0.107(7) 0.055(6) 0.054(5) 0.029(6)
C17 0.070(5) 0.096(6) 0.066(5) 0.029(4) 0.035(4) 0.021(5)
C18 0.038(4) 0.119(7) 0.151(9) 0.095(7) 0.031(5) 0.025(4)
C19 0.076(6) 0.161(10) 0.024(3) 0.013(4) 0.017(3) -0.062(6)
C20A 0.056(7) 0.068(8) 0.046(7) 0.038(6) 0.018(6) -0.022(6)
C21A 0.046(8) 0.188(15) 0.141(13) 0.143(12) 0.057(8) 0.068(9)
C22A 0.051(6) 0.011(4) 0.017(4) 0.000(3) 0.028(4) -0.006(4)
C20B 0.088(6) 0.115(7) 0.107(7) 0.055(6) 0.054(5) 0.029(6)
C21B 0.070(5) 0.096(6) 0.066(5) 0.029(4) 0.035(4) 0.021(5)
C22B 0.038(4) 0.119(7) 0.151(9) 0.095(7) 0.031(5) 0.025(4)
B1 0.017(2) 0.012(2) 0.014(2) -0.0002(17) 0.0017(17) 0.0042(17)
C23 0.017(2) 0.019(2) 0.0119(18) 0.0036(16) -0.0013(15) 0.0019(16)
C24 0.023(2) 0.018(2) 0.016(2) 0.0033(16) 0.0053(17) 0.0019(17)
C25 0.024(2) 0.018(2) 0.0155(19) 0.0027(16) 0.0020(17) -0.0028(17)
C26 0.026(2) 0.026(2) 0.020(2) 0.0040(18) 0.0019(18) -0.0048(19)
C27 0.018(2) 0.032(3) 0.022(2) 0.0042(19) 0.0054(18) 0.0012(19)
C28 0.019(2) 0.021(2) 0.0152(19) 0.0005(16) 0.0021(16) 0.0021(17)
C29 0.037(3) 0.022(2) 0.029(3) 0.006(2) 0.012(2) -0.003(2)
C30 0.025(3) 0.046(3) 0.036(3) 0.002(3) 0.011(2) 0.000(2)
C31 0.019(2) 0.0119(18) 0.0175(19) 0.0042(16) 0.0027(16) 0.0035(15)
C32 0.017(2) 0.023(2) 0.020(2) 0.0053(18) 0.0042(17) 0.0058(17)
C33 0.019(2) 0.028(2) 0.017(2) 0.0033(18) 0.0017(17) 0.0043(18)
C34 0.024(2) 0.034(3) 0.021(2) 0.010(2) 0.0091(18) 0.006(2)
C35 0.021(2) 0.024(2) 0.022(2) 0.0117(18) 0.0051(18) 0.0022(18)
C36 0.018(2) 0.018(2) 0.018(2) 0.0072(17) 0.0012(16) -0.0010(16)
C37 0.023(3) 0.056(4) 0.022(2) 0.000(2) 0.008(2) 0.003(2)
C38 0.024(3) 0.056(4) 0.029(3) 0.016(3) 0.007(2) -0.007(2)
C39 0.018(2) 0.0141(19) 0.0172(19) 0.0038(16) 0.0022(16) 0.0035(16)
C40 0.023(2) 0.017(2) 0.023(2) 0.0017(17) 0.0011(18) 0.0026(17)
C41 0.024(2) 0.026(2) 0.031(3) 0.008(2) -0.001(2) 0.0066(19)
C42 0.032(3) 0.015(2) 0.036(3) 0.009(2) 0.004(2) 0.0105(19)
C43 0.025(2) 0.018(2) 0.031(2) 0.0046(19) 0.006(2) 0.0019(18)
C44 0.016(2) 0.017(2) 0.024(2) 0.0023(17) 0.0052(17) 0.0024(16)
C45 0.031(3) 0.028(3) 0.058(4) 0.008(3) -0.012(3) 0.010(2)
C46 0.035(3) 0.018(2) 0.053(3) 0.010(2) 0.010(3) 0.002(2)
C47 0.0150(19) 0.0165(19) 0.018(2) 0.0042(16) 0.0033(16) 0.0019(16)
C48 0.017(2) 0.019(2) 0.021(2) 0.0036(17) 0.0038(17) 0.0006(16)
C49 0.021(2) 0.026(2) 0.018(2) 0.0041(18) 0.0020(17) -0.0052(18)
C50 0.022(2) 0.029(2) 0.015(2) 0.0047(18) -0.0011(17) -0.0010(19)
C51 0.026(2) 0.025(2) 0.021(2) 0.0092(19) 0.0005(18) 0.0060(19)
C52 0.024(2) 0.020(2) 0.017(2) 0.0040(17) 0.0009(17) 0.0047(18)
C53 0.028(3) 0.053(4) 0.021(2) -0.001(2) 0.002(2) 0.003(2)
C54 0.053(4) 0.038(3) 0.030(3) 0.012(2) -0.001(3) 0.022(3)
F1 0.050(2) 0.0279(18) 0.082(3) -0.0020(19) 0.009(2) 0.0133(16)
F2 0.099(3) 0.0294(17) 0.0300(18) -0.0031(14) 0.0240(19) 0.0027(19)
F3 0.091(3) 0.0211(16) 0.080(3) 0.0158(18) 0.055(3) 0.0000(18)
F4A 0.082(3) 0.047(2) 0.145(5) 0.011(3) 0.088(4) -0.006(2)
F5A 0.0330(18) 0.061(2) 0.0376(18) 0.0018(16) 0.0164(15) 0.0107(16)
F6A 0.0275(19) 0.150(5) 0.047(2) 0.029(3) 0.0119(17) 0.040(3)
F7 0.049(2) 0.0405(19) 0.0309(17) -0.0056(14) -0.0033(15) -0.0136(16)
F8 0.032(2) 0.178(6) 0.029(2) -0.041(3) 0.0103(16) -0.007(3)
F9 0.0358(19) 0.078(3) 0.0371(19) 0.0272(19) -0.0140(15) -0.0101(18)
F10 0.0230(18) 0.108(4) 0.083(3) 0.059(3) 0.0195(19) 0.017(2)
F11 0.040(2) 0.114(4) 0.0361(19) 0.032(2) 0.0128(16) -0.024(2)
F12 0.040(2) 0.078(3) 0.055(2) -0.004(2) 0.0162(18) -0.032(2)
F13 0.024(2) 0.117(4) 0.187(7) 0.096(5) -0.003(3) 0.010(2)
F14 0.073(3) 0.105(4) 0.064(3) 0.008(3) -0.031(3) 0.033(3)
F15 0.047(3) 0.041(2) 0.156(5) 0.003(3) -0.039(3) 0.024(2)
F16A 0.071(5) 0.043(3) 0.153(9) 0.064(5) -0.029(5) -0.023(3)
F17A 0.189(11) 0.138(8) 0.080(6) -0.077(6) 0.081(7) -0.134(9)
F18A 0.024(3) 0.020(2) 0.193(9) -0.003(4) 0.022(4) -0.006(2)
F19 0.209(7) 0.040(2) 0.034(2) 0.0016(18) 0.020(3) 0.057(3)
F20 0.048(3) 0.346(12) 0.070(4) -0.118(5) 0.041(3) -0.055(5)
F21 0.090(3) 0.041(2) 0.0188(16) 0.0013(14) -0.0060(17) 0.006(2)
F22A 0.138(10) 0.160(11) 0.44(3) 0.242(17) 0.241(16) 0.140(10)
F23A 0.067(4) 0.064(4) 0.045(4) 0.037(3) 0.016(3) 0.042(3)
F24A 0.090(6) 0.055(4) 0.083(5) -0.017(4) -0.023(4) 0.049(4)
C55 0.038(3) 0.040(3) 0.038(3) 0.018(3) -0.003(2) 0.002(3)
Cl1 0.0534(11) 0.0599(11) 0.0775(13) 0.0060(10) 0.0284(10) -0.0007(9)
Cl2 0.0418(8) 0.0513(9) 0.0423(8) 0.0071(7) -0.0059(7) 0.0088(7)

loop_
_atom_type_symbol
_atom_type_description
_atom_type_scat_dispersion_real
_atom_type_scat_dispersion_imag
_atom_type_scat_source
C C 0.0033 0.0016 'International Tables Vol C Tables 4.2.6.8 and 6.1.1.4'
H H 0.0000 0.0000 'International Tables Vol C Tables 4.2.6.8 and 6.1.1.4'
B B 0.0013 0.0007 'International Tables Vol C Tables 4.2.6.8 and 6.1.1.4'
N N 0.0061 0.0033 'International Tables Vol C Tables 4.2.6.8 and 6.1.1.4'
F F 0.0171 0.0103 'International Tables Vol C Tables 4.2.6.8 and 6.1.1.4'
Br Br -0.2901 2.4595 'International Tables Vol C Tables 4.2.6.8 and 6.1.1.4'
Pt Pt -1.7033 8.3905 'International Tables Vol C Tables 4.2.6.8 and 6.1.1.4'
Cl Cl 0.1484 0.1585 'International Tables Vol C Tables 4.2.6.8 and 6.1.1.4'

loop_
_geom_angle_atom_site_label_1
_geom_angle_atom_site_label_2
_geom_angle_atom_site_label_3
_geom_angle
_geom_angle_site_symmetry_1
_geom_angle_site_symmetry_3
C1 Pt1 C1 179.998(1) . 2_575
C1 Pt1 C9A 73.0(3) . .
C1 Pt1 C9A 107.0(3) 2_575 .
C1 Pt1 C9A 107.0(3) . 2_575
C1 Pt1 C9A 73.0(3) 2_575 2_575
C9A Pt1 C9A 179.999(1) . 2_575
C1 Pt1 Br1 91.39(13) . 2_575
C1 Pt1 Br1 88.61(13) 2_575 2_575
C9A Pt1 Br1 97.2(4) . 2_575
C9A Pt1 Br1 82.8(4) 2_575 2_575
C1 Pt1 Br1 88.61(13) . .
C1 Pt1 Br1 91.39(13) 2_575 .
C9A Pt1 Br1 82.8(4) . .
C9A Pt1 Br1 97.2(4) 2_575 .
Br1 Pt1 Br1 180.0 2_575 .
C1 N1 C2 109.9(4) . .
C1 N1 C4 129.9(5) . .
C2 N1 C4 120.2(5) . .
C1 N2 C3 110.7(5) . .
C1 N2 C8 124.5(5) . .
C3 N2 C8 124.8(5) . .
N1 C1 N2 104.4(4) . .
N1 C1 Pt1 134.7(4) . .
N2 C1 Pt1 120.6(4) . .
C3 C2 N1 107.9(5) . .
C2 C3 N2 107.1(5) . .
C5 C4 C7 120.1(7) . .
C5 C4 N1 109.7(5) . .
C7 C4 N1 106.8(6) . .
C5 C4 C6 103.5(7) . .
C7 C4 C6 107.1(5) . .
N1 C4 C6 109.2(6) . .
N2 C8 C11A 114.7(8) . .
N2 C8 C9B 112.2(9) . .
C11A C8 C9B 128.0(11) . .
N2 C8 C11B 109.1(7) . .
C11A C8 C11B 31.6(7) . .
C9B C8 C11B 110.9(6) . .
N2 C8 C10B 104.3(8) . .
C11A C8 C10B 77.5(9) . .
C9B C8 C10B 111.1(7) . .
C11B C8 C10B 108.9(6) . .
N2 C8 C10A 112.4(6) . .
C11A C8 C10A 116.0(10) . .
C9B C8 C10A 62.0(9) . .
C11B C8 C10A 137.2(9) . .
C10B C8 C10A 50.5(8) . .
N2 C8 C9A 103.8(7) . .
C11A C8 C9A 107.9(10) . .
C9B C8 C9A 38.3(8) . .
C11B C8 C9A 79.9(8) . .
C10B C8 C9A 145.5(9) . .
C10A C8 C9A 99.9(9) . .
C8 C9A Pt1 114.8(8) . .
C12 Pt2 C12 180.0(3) 2_676 .
C12 Pt2 C20A 68.2(3) 2_676 2_676
C12 Pt2 C20A 111.8(3) . 2_676
C12 Pt2 C20A 111.8(3) 2_676 .
C12 Pt2 C20A 68.2(3) . .
C20A Pt2 C20A 179.999(2) 2_676 .
C12 Pt2 Br2 87.18(15) 2_676 2_676
C12 Pt2 Br2 92.82(15) . 2_676
C20A Pt2 Br2 95.0(3) 2_676 2_676
C20A Pt2 Br2 85.0(3) . 2_676
C12 Pt2 Br2 92.82(15) 2_676 .
C12 Pt2 Br2 87.18(15) . .
C20A Pt2 Br2 85.0(3) 2_676 .
C20A Pt2 Br2 95.0(3) . .
Br2 Pt2 Br2 180.0 2_676 .
C12 N3 C13 110.3(5) . .
C12 N3 C15 129.3(6) . .
C13 N3 C15 120.5(6) . .
C12 N4 C14 109.9(5) . .
C12 N4 C19 128.0(5) . .
C14 N4 C19 122.1(5) . .
N3 C12 N4 105.6(5) . .
N3 C12 Pt2 129.9(5) . .
N4 C12 Pt2 123.9(4) . .
C14 C13 N3 107.2(5) . .
C13 C14 N4 107.0(5) . .
C18 C15 C17 125.6(8) . .
C18 C15 N3 109.5(7) . .
C17 C15 N3 111.4(6) . .
C18 C15 C16 103.5(7) . .
C17 C15 C16 96.0(8) . .
N3 C15 C16 108.5(6) . .
N4 C19 C21B 127.0(10) . .
N4 C19 C21A 114.4(8) . .
C21B C19 C21A 106.3(11) . .
N4 C19 C20B 118.9(8) . .
C21B C19 C20B 103.5(7) . .
C21A C19 C20B 74.0(10) . .
N4 C19 C22A 104.5(6) . .
C21B C19 C22A 25.3(7) . .
C21A C19 C22A 112.9(9) . .
C20B C19 C22A 128.7(8) . .
N4 C19 C20A 96.9(7) . .
C21B C19 C20A 85.6(8) . .
C21A C19 C20A 124.9(11) . .
C20B C19 C20A 51.1(8) . .
C22A C19 C20A 100.3(7) . .
N4 C19 C22B 100.3(8) . .
C21B C19 C22B 101.7(7) . .
C21A C19 C22B 26.5(8) . .
C20B C19 C22B 100.4(7) . .
C22A C19 C22B 97.3(8) . .
C20A C19 C22B 151.4(10) . .
C19 C20A Pt2 119.4(8) . .
C39 B1 C23 115.1(4) . .
C39 B1 C47 112.2(3) . .
C23 B1 C47 104.1(3) . .
C39 B1 C31 103.5(3) . .
C23 B1 C31 110.3(3) . .
C47 B1 C31 111.8(3) . .
C28 C23 C24 115.8(4) . .
C28 C23 B1 124.9(4) . .
C24 C23 B1 118.9(4) . .
C25 C24 C23 122.2(4) . .
C26 C25 C24 120.9(4) . .
C26 C25 C29 121.0(4) . .
C24 C25 C29 118.1(4) . .
C25 C26 C27 118.2(4) . .
C26 C27 C28 121.2(4) . .
C26 C27 C30 119.5(5) . .
C28 C27 C30 119.2(5) . .
C27 C28 C23 121.6(4) . .
F3 C29 F2 106.7(4) . .
F3 C29 F1 106.7(5) . .
F2 C29 F1 103.6(4) . .
F3 C29 C25 113.6(4) . .
F2 C29 C25 112.5(4) . .
F1 C29 C25 113.0(4) . .
F6A C30 F5A 106.4(5) . .
F6A C30 F4A 106.7(5) . .
F5A C30 F4A 105.0(5) . .
F6A C30 C27 112.4(5) . .
F5A C30 C27 113.1(4) . .
F4A C30 C27 112.7(5) . .
C36 C31 C32 115.7(4) . .
C36 C31 B1 122.8(4) . .
C32 C31 B1 121.3(4) . .
C31 C32 C33 122.3(4) . .
C34 C33 C32 120.9(4) . .
C34 C33 C37 120.3(4) . .
C32 C33 C37 118.8(4) . .
C33 C34 C35 117.7(4) . .
C36 C35 C34 120.9(4) . .
C36 C35 C38 119.6(4) . .
C34 C35 C38 119.4(4) . .
C35 C36 C31 122.5(4) . .
F8 C37 F7 108.5(5) . .
F8 C37 F9 106.4(5) . .
F7 C37 F9 104.4(4) . .
F8 C37 C33 113.1(4) . .
F7 C37 C33 113.0(5) . .
F9 C37 C33 110.9(5) . .
F12 C38 F10 107.0(5) . .
F12 C38 F11 107.3(5) . .
F10 C38 F11 105.4(5) . .
F12 C38 C35 112.6(5) . .
F10 C38 C35 111.4(5) . .
F11 C38 C35 112.7(4) . .
C40 C39 C44 115.9(4) . .
C40 C39 B1 124.0(4) . .
C44 C39 B1 119.7(4) . .
C41 C40 C39 121.9(4) . .
C40 C41 C42 121.2(5) . .
C40 C41 C45 119.9(5) . .
C42 C41 C45 118.9(5) . .
C43 C42 C41 118.2(4) . .
C42 C43 C44 120.3(4) . .
C42 C43 C46 119.9(4) . .
C44 C43 C46 119.7(4) . .
C43 C44 C39 122.5(4) . .
F15 C45 F13 108.4(6) . .
F15 C45 F14 105.1(5) . .
F13 C45 F14 103.9(5) . .
F15 C45 C41 113.4(5) . .
F13 C45 C41 113.0(5) . .
F14 C45 C41 112.3(6) . .
F18B C46 F17A 53.0(9) . .
F18B C46 F18A 131.4(9) . .
F17A C46 F18A 108.8(9) . .
F18B C46 F17B 103.8(12) . .
F17A C46 F17B 131.7(9) . .
F18A C46 F17B 51.0(9) . .
F18B C46 F16A 54.8(8) . .
F17A C46 F16A 105.8(8) . .
F18A C46 F16A 105.3(7) . .
F17B C46 F16A 56.3(10) . .
F18B C46 F16B 100.9(10) . .
F17A C46 F16B 52.4(8) . .
F18A C46 F16B 60.5(7) . .
F17B C46 F16B 106.1(11) . .
F16A C46 F16B 135.6(7) . .
F18B C46 C43 115.6(8) . .
F17A C46 C43 112.1(6) . .
F18A C46 C43 113.0(5) . .
F17B C46 C43 116.2(9) . .
F16A C46 C43 111.5(5) . .
F16B C46 C43 112.6(6) . .
C48 C47 C52 115.8(4) . .
C48 C47 B1 123.1(4) . .
C52 C47 B1 120.9(4) . .
C47 C48 C49 122.2(4) . .
C50 C49 C48 121.0(4) . .
C50 C49 C53 119.7(4) . .
C48 C49 C53 119.3(5) . .
C49 C50 C51 117.6(4) . .
C52 C51 C50 121.0(4) . .
C52 C51 C54 119.8(4) . .
C50 C51 C54 119.1(4) . .
C51 C52 C47 122.3(4) . .
F20 C53 F19 106.5(6) . .
F20 C53 F21 106.0(5) . .
F19 C53 F21 104.6(5) . .
F20 C53 C49 111.8(5) . .
F19 C53 C49 112.5(5) . .
F21 C53 C49 114.7(5) . .
F22B C54 F22A 122.9(10) . .
F22B C54 F23B 100.5(11) . .
F22A C54 F23B 56.8(10) . .
F22B C54 F23A 39.4(9) . .
F22A C54 F23A 115.1(10) . .
F23B C54 F23A 132.0(7) . .
F22B C54 F24A 53.9(10) . .
F22A C54 F24A 111.6(11) . .
F23B C54 F24A 58.2(7) . .
F23A C54 F24A 93.3(6) . .
F22B C54 F24B 106.2(10) . .
F22A C54 F24B 43.6(10) . .
F23B C54 F24B 98.2(8) . .
F23A C54 F24B 77.9(6) . .
F24A C54 F24B 138.5(7) . .
F22B C54 C51 122.0(10) . .
F22A C54 C51 114.9(6) . .
F23B C54 C51 115.1(6) . .
F23A C54 C51 110.5(5) . .
F24A C54 C51 109.3(5) . .
F24B C54 C51 111.7(7) . .
Cl1 C55 Cl2 112.8(3) . .

loop_
_geom_bond_atom_site_label_1
_geom_bond_atom_site_label_2
_geom_bond_distance
_geom_bond_site_symmetry_2
Pt1 C1 2.102(5) .
Pt1 C1 2.102(5) 2_575
Pt1 C9A 2.349(14) .
Pt1 C9A 2.349(14) 2_575
Pt1 Br1 2.4540(5) 2_575
Pt1 Br1 2.4541(5) .
N1 C1 1.353(7) .
N1 C2 1.375(7) .
N1 C4 1.534(8) .
N2 C1 1.360(7) .
N2 C3 1.364(7) .
N2 C8 1.454(7) .
C2 C3 1.320(8) .
C4 C5 1.497(10) .
C4 C7 1.507(9) .
C4 C6 1.557(11) .
C8 C11A 1.510(9) .
C8 C9B 1.516(9) .
C8 C11B 1.530(8) .
C8 C10B 1.530(9) .
C8 C10A 1.544(8) .
C8 C9A 1.556(9) .
Pt2 C12 2.100(5) 2_676
Pt2 C12 2.100(5) .
Pt2 C20A 2.433(15) 2_676
Pt2 C20A 2.433(15) .
Pt2 Br2 2.4494(5) 2_676
Pt2 Br2 2.4494(5) .
N3 C12 1.340(8) .
N3 C13 1.368(7) .
N3 C15 1.526(10) .
N4 C12 1.347(8) .
N4 C14 1.374(7) .
N4 C19 1.482(9) .
C13 C14 1.336(9) .
C15 C18 1.468(10) .
C15 C17 1.492(11) .
C15 C16 1.637(14) .
C19 C21B 1.524(9) .
C19 C21A 1.537(9) .
C19 C20B 1.554(9) .
C19 C22A 1.564(8) .
C19 C20A 1.578(9) .
C19 C22B 1.592(9) .
B1 C39 1.634(6) .
B1 C23 1.637(7) .
B1 C47 1.637(6) .
B1 C31 1.641(6) .
C23 C28 1.401(6) .
C23 C24 1.401(6) .
C24 C25 1.393(6) .
C25 C26 1.376(7) .
C25 C29 1.489(7) .
C26 C27 1.381(7) .
C27 C28 1.395(7) .
C27 C30 1.493(7) .
C29 F3 1.321(6) .
C29 F2 1.340(6) .
C29 F1 1.343(7) .
C30 F6A 1.314(7) .
C30 F5A 1.321(6) .
C30 F4A 1.346(7) .
C31 C36 1.390(6) .
C31 C32 1.395(6) .
C32 C33 1.397(6) .
C33 C34 1.378(7) .
C33 C37 1.500(7) .
C34 C35 1.390(7) .
C35 C36 1.388(6) .
C35 C38 1.497(7) .
C37 F8 1.304(6) .
C37 F7 1.330(7) .
C37 F9 1.349(7) .
C38 F12 1.324(7) .
C38 F10 1.331(7) .
C38 F11 1.336(6) .
C39 C40 1.392(6) .
C39 C44 1.402(6) .
C40 C41 1.387(7) .
C41 C42 1.387(7) .
C41 C45 1.499(7) .
C42 C43 1.383(7) .
C43 C44 1.388(6) .
C43 C46 1.495(7) .
C45 F15 1.303(7) .
C45 F13 1.312(8) .
C45 F14 1.336(8) .
C46 F18B 1.268(16) .
C46 F17A 1.280(9) .
C46 F18A 1.294(8) .
C46 F17B 1.298(18) .
C46 F16A 1.307(8) .
C46 F16B 1.366(13) .
C47 C48 1.390(6) .
C47 C52 1.401(6) .
C48 C49 1.392(6) .
C49 C50 1.387(7) .
C49 C53 1.486(7) .
C50 C51 1.388(7) .
C51 C52 1.383(6) .
C51 C54 1.491(7) .
C53 F20 1.284(7) .
C53 F19 1.309(8) .
C53 F21 1.313(6) .
C54 F22B 1.164(16) .
C54 F22A 1.184(10) .
C54 F23B 1.359(13) .
C54 F23A 1.370(8) .
C54 F24A 1.377(10) .
C54 F24B 1.412(14) .
C55 Cl1 1.718(7) .
C55 Cl2 1.764(6) .
